data_4348277
loop_
_publ_author_name
'Tian, Chong-Bin'
'Yuan, Da-Qiang'
'Han, Yun-Hu'
'Li, Zhi-Hua'
'Lin, Ping'
'Du, Shao-Wu'

_publ_section_title
;
 Synthesis, structures, and magnetic properties of a series of new
 heterometallic hexanuclear Co2Ln4(Ln = Eu, Gd, Tb and Dy) clusters
;
_journal_issue 9
_journal_name_full 'Inorg. Chem. Front.'
_journal_page_first 695
_journal_paper_doi 10.1039/C4QI00116H
_journal_volume 1
_journal_year 2014
_chemical_formula_sum 'C64 H94 Co2 N8 O30 Tb4'
_chemical_formula_weight 2209.01
_space_group_IT_number 2
_space_group_name_Hall '-P 1'
_space_group_name_H-M_alt 'P -1'
_symmetry_cell_setting triclinic
_symmetry_space_group_name_H-M 'P -1'
_atom_sites_solution_hydrogens geom
_atom_sites_solution_primary direct
_atom_sites_solution_secondary difmap
_audit_creation_method SHELXL-97
_cell_angle_alpha 75.651(15)
_cell_angle_beta 68.137(14)
_cell_angle_gamma 70.478(15)
_cell_formula_units_Z 1
_cell_length_a 11.568(5)
_cell_length_b 13.976(6)
_cell_length_c 15.460(7)
_cell_measurement_reflns_used 4591
_cell_measurement_temperature 293(2)
_cell_measurement_theta_max 27.5633
_cell_measurement_theta_min 2.7800
_cell_volume 2164.5(17)
_computing_cell_refinement 'CrystalClear (Rigaku Inc., 2007)'
_computing_data_collection 'CrystalClear (Rigaku Inc., 2007)'
_computing_data_reduction 'CrystalClear (Rigaku Inc., 2007)'
_computing_molecular_graphics 'DIAMOND. Version 3.0. Crystal Impact'
_computing_publication_material 'Windows Word 2003'
_computing_structure_refinement 'SHELXL-97 (Sheldrick, 1997)'
_computing_structure_solution 'SHELXS-97 (Sheldrick, 1990)'
_diffrn_ambient_temperature 293(2)
_diffrn_detector_area_resol_mean 14.6306
_diffrn_measured_fraction_theta_full 0.994
_diffrn_measured_fraction_theta_max 0.994
_diffrn_measurement_device_type 'Mercury70 (2x2 bin mode)'
_diffrn_measurement_method CCD_Profile_fitting
_diffrn_radiation_monochromator graphite
_diffrn_radiation_source 'fine-focus sealed tube'
_diffrn_radiation_type MoK\a
_diffrn_radiation_wavelength 0.71073
_diffrn_reflns_av_R_equivalents 0.0349
_diffrn_reflns_av_unetI/netI 0.0466
_diffrn_reflns_limit_h_max 13
_diffrn_reflns_limit_h_min -13
_diffrn_reflns_limit_k_max 16
_diffrn_reflns_limit_k_min -16
_diffrn_reflns_limit_l_max 18
_diffrn_reflns_limit_l_min -18
_diffrn_reflns_number 19203
_diffrn_reflns_theta_full 25.00
_diffrn_reflns_theta_max 25.00
_diffrn_reflns_theta_min 2.84
_exptl_absorpt_coefficient_mu 3.675
_exptl_absorpt_correction_T_max 1.0000
_exptl_absorpt_correction_T_min 0.9017
_exptl_absorpt_correction_type multi-scan
_exptl_absorpt_process_details 'CrystalClear (Rigaku Inc., 2007)'
_exptl_crystal_colour 'Orange yellow'
_exptl_crystal_density_diffrn 1.695
_exptl_crystal_density_method 'not measured'
_exptl_crystal_description Prism
_exptl_crystal_F_000 1088
_exptl_crystal_size_max 0.2000
_exptl_crystal_size_mid 0.1500
_exptl_crystal_size_min 0.1500
_platon_squeeze_details ' ?'
_refine_diff_density_max 1.797
_refine_diff_density_min -1.791
_refine_diff_density_rms 0.137
_refine_ls_extinction_method none
_refine_ls_goodness_of_fit_ref 1.099
_refine_ls_hydrogen_treatment mixed
_refine_ls_matrix_type full
_refine_ls_number_parameters 489
_refine_ls_number_reflns 7584
_refine_ls_number_restraints 55
_refine_ls_restrained_S_all 1.111
_refine_ls_R_factor_all 0.0579
_refine_ls_R_factor_gt 0.0475
_refine_ls_shift/su_max 0.002
_refine_ls_shift/su_mean 0.000
_refine_ls_structure_factor_coef Fsqd
_refine_ls_weighting_details 'calc w=1/[\s^2^(Fo^2^)+(0.0453P)^2^+10.5552P] where P=(Fo^2^+2Fc^2^)/3'
_refine_ls_weighting_scheme calc
_refine_ls_wR_factor_gt 0.1135
_refine_ls_wR_factor_ref 0.1212
_reflns_number_gt 6335
_reflns_number_total 7584
_reflns_threshold_expression >2sigma(I)
_cod_data_source_file c4qi00116h2.cif
_cod_data_source_block Compound_3Tb
_cod_depositor_comments
;
The following automatic conversions were performed:

data item '_exptl_absorpt_correction_type' value 'Multi-scan' was
changed to 'multi-scan' in accordance with the
/home/saulius/struct/COD-crude-data/automatic-downloads/DataCite-retrospective/RSC/depositions/lib/dictionaries/cif_core.dic
dictionary named 'cif_core.dic' version 2.4.2 last updated on
2011-04-26.

Automatic conversion script
Id: cif_fix_values 6909 2019-04-08 15:41:33Z antanas 
;
_cod_original_cell_volume 2164.6(17)
_cod_original_sg_symbol_H-M P-1
_cod_database_code 4348277

loop_
_symmetry_equiv_pos_as_xyz
'x, y, z'
'-x, -y, -z'

loop_
_atom_site_label
_atom_site_type_symbol
_atom_site_fract_x
_atom_site_fract_y
_atom_site_fract_z
_atom_site_U_iso_or_equiv
_atom_site_adp_type
_atom_site_occupancy
_atom_site_symmetry_multiplicity
_atom_site_calc_flag
_atom_site_refinement_flags
Co1 Co -0.31167(10) 0.02112(9) 0.71053(7) 0.0407(3) Uani 1 1 d .
Tb1 Tb -0.49748(3) -0.06642(3) 0.90047(2) 0.03360(12) Uani 1 1 d .
Tb2 Tb -0.43491(4) 0.19103(3) 0.84412(3) 0.03904(13) Uani 1 1 d .
N1 N -0.2968(7) 0.0438(6) 0.5822(4) 0.0513(18) Uani 1 1 d .
N2 N -0.7036(6) 0.0122(5) 0.8622(5) 0.0427(16) Uani 1 1 d .
N3 N -0.1309(6) -0.0563(6) 0.6830(5) 0.0553(19) Uani 1 1 d .
H3B H -0.1111 -0.1008 0.6431 0.066 Uiso 1 1 calc R
H3A H -0.0794 -0.0138 0.6565 0.066 Uiso 1 1 calc R
N4 N 0.0746(10) 0.1024(10) 0.6410(9) 0.093(3) Uani 1 1 d .
O1 O -0.3716(5) -0.0975(4) 0.7397(4) 0.0462(14) Uani 1 1 d .
O2 O -0.5281(6) -0.2132(5) 0.8200(4) 0.0530(15) Uani 1 1 d .
O3 O -0.2743(5) 0.1467(4) 0.6929(4) 0.0491(14) Uani 1 1 d .
O4 O -0.6571(5) -0.1267(4) 1.0262(3) 0.0380(12) Uani 1 1 d .
O5 O -0.7439(6) -0.2590(5) 1.1700(4) 0.0564(16) Uani 1 1 d .
O6 O -0.4890(5) 0.0897(4) 0.7663(3) 0.0404(12) Uani 1 1 d .
O7 O -0.3175(5) 0.0046(4) 0.8387(4) 0.0378(12) Uani 1 1 d .
O8 O -0.3463(6) -0.2255(4) 0.9133(4) 0.0480(14) Uani 1 1 d .
O9 O -0.4536(6) -0.3103(5) 1.0452(4) 0.0523(15) Uani 1 1 d .
O10 O -0.6509(6) 0.2901(5) 0.8263(5) 0.0606(17) Uani 1 1 d .
O11 O -0.4827(7) 0.3473(5) 0.7409(5) 0.0649(17) Uani 1 1 d .
O12 O -0.5613(5) 0.0900(4) 0.9611(3) 0.0354(11) Uani 1 1 d D
H12 H -0.6413(11) 0.1186(5) 0.9700(4) 0.042 Uiso 1 1 d RD
O13 O 0.0393(9) 0.0907(10) 0.5774(8) 0.127(4) Uani 1 1 d .
O14 O 0.0878(13) 0.0317(12) 0.6999(10) 0.158(5) Uani 1 1 d U
O15 O 0.1036(13) 0.1797(11) 0.6321(10) 0.152(5) Uani 1 1 d U
C1 C -0.3763(9) -0.0950(7) 0.5850(6) 0.054(2) Uani 1 1 d .
C2 C -0.4097(8) -0.1281(7) 0.6826(6) 0.047(2) Uani 1 1 d .
C3 C -0.4888(9) -0.1963(7) 0.7230(6) 0.051(2) Uani 1 1 d .
C4 C -0.5240(11) -0.2382(9) 0.6676(8) 0.073(3) Uani 1 1 d .
H4A H -0.5749 -0.2840 0.6945 0.087 Uiso 1 1 calc R
C5 C -0.4806(13) -0.2097(10) 0.5685(8) 0.087(4) Uani 1 1 d .
H5A H -0.4991 -0.2405 0.5301 0.104 Uiso 1 1 calc R
C6 C -0.4135(11) -0.1396(9) 0.5291(7) 0.071(3) Uani 1 1 d .
H6A H -0.3908 -0.1195 0.4643 0.085 Uiso 1 1 calc R
C7 C -0.5834(10) -0.2980(7) 0.8649(7) 0.062(3) Uani 1 1 d .
H7A H -0.5792 -0.3339 0.8178 0.093 Uiso 1 1 calc R
H7B H -0.6721 -0.2730 0.9017 0.093 Uiso 1 1 calc R
H7C H -0.5360 -0.3439 0.9052 0.093 Uiso 1 1 calc R
C8 C -0.3195(9) -0.0117(7) 0.5392(6) 0.055(2) Uani 1 1 d .
H8A H -0.2977 0.0030 0.4740 0.066 Uiso 1 1 calc R
C9 C -0.2348(10) 0.1266(8) 0.5331(6) 0.061(3) Uani 1 1 d .
H9A H -0.2579 0.1587 0.4764 0.073 Uiso 1 1 calc R
H9B H -0.1415 0.1007 0.5161 0.073 Uiso 1 1 calc R
C10 C -0.2851(10) 0.2018(8) 0.6022(6) 0.061(2) Uani 1 1 d .
H10A H -0.2355 0.2519 0.5798 0.073 Uiso 1 1 calc R
H10B H -0.3749 0.2378 0.6083 0.073 Uiso 1 1 calc R
C11 C -0.8280(7) -0.1083(6) 0.9635(6) 0.047(2) Uani 1 1 d .
C12 C -0.7615(7) -0.1504(6) 1.0299(6) 0.0414(18) Uani 1 1 d .
C13 C -0.8088(7) -0.2252(6) 1.1054(6) 0.0438(19) Uani 1 1 d .
C14 C -0.9140(9) -0.2557(7) 1.1112(7) 0.058(2) Uani 1 1 d .
H14A H -0.9448 -0.3027 1.1618 0.069 Uiso 1 1 calc R
C15 C -0.9731(9) -0.2172(8) 1.0430(8) 0.063(3) Uani 1 1 d .
H15A H -1.0402 -0.2413 1.0454 0.076 Uiso 1 1 calc R
C16 C -0.9337(9) -0.1434(8) 0.9716(8) 0.061(3) Uani 1 1 d .
H16A H -0.9771 -0.1156 0.9273 0.074 Uiso 1 1 calc R
C17 C -0.7911(12) -0.3295(9) 1.2510(7) 0.080(3) Uani 1 1 d .
H17A H -0.7378 -0.3478 1.2907 0.121 Uiso 1 1 calc R
H17B H -0.7884 -0.3900 1.2307 0.121 Uiso 1 1 calc R
H17C H -0.8786 -0.2976 1.2855 0.121 Uiso 1 1 calc R
C18 C -0.8028(8) -0.0206(7) 0.8889(7) 0.051(2) Uani 1 1 d .
H18A H -0.8651 0.0131 0.8592 0.062 Uiso 1 1 calc R
C19 C -0.7125(8) 0.1086(7) 0.7955(6) 0.049(2) Uani 1 1 d .
H19A H -0.7404 0.1664 0.8294 0.059 Uiso 1 1 calc R
H19B H -0.7764 0.1163 0.7659 0.059 Uiso 1 1 calc R
C20 C -0.5854(9) 0.1083(7) 0.7220(6) 0.053(2) Uani 1 1 d .
H20A H -0.5615 0.0552 0.6835 0.063 Uiso 1 1 calc R
H20B H -0.5911 0.1738 0.6816 0.063 Uiso 1 1 calc R
C21 C -0.1900(7) -0.0375(7) 0.8460(7) 0.053(2) Uani 1 1 d .
H21A H -0.1937 -0.0734 0.9089 0.064 Uiso 1 1 calc R
H21B H -0.1487 0.0167 0.8333 0.064 Uiso 1 1 calc R
C22 C -0.1138(8) -0.1117(7) 0.7738(6) 0.054(2) Uani 1 1 d .
H22A H -0.0230 -0.1335 0.7689 0.065 Uiso 1 1 calc R
H22B H -0.1462 -0.1719 0.7922 0.065 Uiso 1 1 calc R
C23 C -0.3076(15) -0.4961(9) 0.9971(11) 0.123(6) Uani 1 1 d .
H23A H -0.2425 -0.5586 0.9808 0.185 Uiso 1 1 calc R
H23B H -0.3831 -0.4934 0.9834 0.185 Uiso 1 1 calc R
H23C H -0.3297 -0.4938 1.0630 0.185 Uiso 1 1 calc R
C24 C -0.1421(13) -0.4036(12) 0.9624(11) 0.124(6) Uani 1 1 d .
H24A H -0.1241 -0.3383 0.9361 0.186 Uiso 1 1 calc R
H24B H -0.0684 -0.4570 0.9354 0.186 Uiso 1 1 calc R
H24C H -0.1601 -0.4138 1.0293 0.186 Uiso 1 1 calc R
C25 C -0.2202(12) -0.4078(9) 0.8360(8) 0.087(4) Uani 1 1 d .
H25A H -0.1911 -0.3484 0.8015 0.130 Uiso 1 1 calc R
H25B H -0.2943 -0.4074 0.8217 0.130 Uiso 1 1 calc R
H25C H -0.1523 -0.4686 0.8186 0.130 Uiso 1 1 calc R
C26 C -0.2567(9) -0.4063(7) 0.9409(7) 0.063(3) Uani 1 1 d .
C27 C -0.3606(9) -0.3034(7) 0.9679(7) 0.056(2) Uani 1 1 d .
C28 C -0.6817(17) 0.5413(12) 0.7220(12) 0.128(4) Uani 1 1 d U
H28A H -0.7320 0.5943 0.6873 0.192 Uiso 1 1 calc R
H28B H -0.5944 0.5466 0.6990 0.192 Uiso 1 1 calc R
H28C H -0.7183 0.5490 0.7875 0.192 Uiso 1 1 calc R
C29 C -0.6306(15) 0.4324(12) 0.6067(10) 0.122(4) Uani 1 1 d U
H29A H -0.6823 0.4877 0.5747 0.183 Uiso 1 1 calc R
H29B H -0.6333 0.3681 0.5969 0.183 Uiso 1 1 calc R
H29C H -0.5428 0.4368 0.5825 0.183 Uiso 1 1 calc R
C30 C -0.8229(14) 0.4377(12) 0.7481(11) 0.119(4) Uani 1 1 d U
H30A H -0.8716 0.4921 0.7132 0.178 Uiso 1 1 calc R
H30B H -0.8572 0.4468 0.8133 0.178 Uiso 1 1 calc R
H30C H -0.8290 0.3730 0.7419 0.178 Uiso 1 1 calc R
C31 C -0.6826(13) 0.4397(10) 0.7099(9) 0.088(3) Uani 1 1 d U
C32 C -0.6001(12) 0.3529(9) 0.7626(8) 0.071(2) Uani 1 1 d U

loop_
_atom_site_aniso_label
_atom_site_aniso_U_11
_atom_site_aniso_U_22
_atom_site_aniso_U_33
_atom_site_aniso_U_23
_atom_site_aniso_U_13
_atom_site_aniso_U_12
Co1 0.0361(6) 0.0556(7) 0.0298(5) -0.0160(5) -0.0045(4) -0.0111(5)
Tb1 0.0297(2) 0.0436(2) 0.0306(2) -0.01289(15) -0.00918(15) -0.00864(16)
Tb2 0.0400(2) 0.0448(2) 0.0336(2) -0.01059(16) -0.00862(16) -0.01278(17)
N1 0.054(4) 0.073(5) 0.023(3) -0.018(3) -0.003(3) -0.015(4)
N2 0.031(3) 0.063(4) 0.041(4) -0.015(3) -0.014(3) -0.014(3)
N3 0.038(4) 0.072(5) 0.055(5) -0.030(4) -0.001(3) -0.014(4)
N4 0.065(6) 0.107(9) 0.105(9) -0.007(7) -0.018(6) -0.038(6)
O1 0.052(3) 0.061(4) 0.029(3) -0.020(3) -0.009(2) -0.015(3)
O2 0.063(4) 0.061(4) 0.044(3) -0.014(3) -0.014(3) -0.027(3)
O3 0.051(3) 0.058(4) 0.035(3) -0.011(3) -0.001(3) -0.021(3)
O4 0.032(3) 0.055(3) 0.033(3) -0.011(2) -0.008(2) -0.019(2)
O5 0.059(4) 0.072(4) 0.047(4) -0.008(3) -0.010(3) -0.037(3)
O6 0.034(3) 0.061(3) 0.031(3) -0.014(2) -0.013(2) -0.010(2)
O7 0.028(3) 0.052(3) 0.038(3) -0.014(2) -0.011(2) -0.009(2)
O8 0.056(4) 0.042(3) 0.044(3) -0.015(3) -0.018(3) -0.002(3)
O9 0.049(3) 0.057(4) 0.049(4) -0.023(3) -0.007(3) -0.009(3)
O10 0.064(4) 0.047(4) 0.072(4) -0.003(3) -0.026(3) -0.015(3)
O11 0.066(4) 0.066(4) 0.057(4) 0.002(3) -0.018(3) -0.020(4)
O12 0.030(3) 0.046(3) 0.033(3) -0.012(2) -0.011(2) -0.008(2)
O13 0.069(6) 0.216(13) 0.111(8) -0.060(8) -0.026(5) -0.036(7)
O14 0.162(8) 0.183(9) 0.157(8) 0.006(7) -0.073(7) -0.077(7)
O15 0.158(8) 0.149(8) 0.158(8) -0.023(7) -0.033(6) -0.071(7)
C1 0.055(5) 0.067(6) 0.040(5) -0.025(4) -0.017(4) -0.002(5)
C2 0.042(5) 0.056(5) 0.049(5) -0.022(4) -0.021(4) -0.004(4)
C3 0.050(5) 0.059(5) 0.049(5) -0.024(4) -0.014(4) -0.010(4)
C4 0.093(8) 0.083(7) 0.067(7) -0.025(6) -0.029(6) -0.042(6)
C5 0.126(11) 0.096(9) 0.068(8) -0.022(7) -0.054(8) -0.032(8)
C6 0.094(8) 0.093(8) 0.040(5) -0.029(5) -0.026(5) -0.022(7)
C7 0.065(6) 0.050(5) 0.073(7) -0.015(5) -0.015(5) -0.020(5)
C8 0.054(5) 0.068(6) 0.037(5) -0.020(4) -0.005(4) -0.008(5)
C9 0.066(6) 0.082(7) 0.035(5) -0.007(5) -0.007(4) -0.030(5)
C10 0.069(6) 0.072(6) 0.037(5) -0.008(4) -0.004(4) -0.028(5)
C11 0.030(4) 0.051(5) 0.065(6) -0.020(4) -0.014(4) -0.010(4)
C12 0.031(4) 0.049(5) 0.049(5) -0.022(4) -0.012(3) -0.006(3)
C13 0.033(4) 0.054(5) 0.050(5) -0.025(4) -0.004(4) -0.016(4)
C14 0.047(5) 0.059(6) 0.070(6) -0.022(5) 0.000(5) -0.029(4)
C15 0.040(5) 0.073(7) 0.090(8) -0.024(6) -0.015(5) -0.030(5)
C16 0.044(5) 0.070(6) 0.087(7) -0.025(6) -0.032(5) -0.014(5)
C17 0.092(8) 0.100(9) 0.057(7) 0.007(6) -0.015(6) -0.058(7)
C18 0.042(5) 0.052(5) 0.064(6) -0.017(4) -0.032(4) 0.006(4)
C19 0.040(5) 0.057(5) 0.061(6) -0.012(4) -0.029(4) -0.009(4)
C20 0.058(6) 0.066(6) 0.041(5) -0.012(4) -0.024(4) -0.011(5)
C21 0.029(4) 0.066(6) 0.074(6) -0.030(5) -0.023(4) -0.003(4)
C22 0.031(4) 0.072(6) 0.052(5) -0.021(5) -0.010(4) -0.001(4)
C23 0.129(13) 0.051(7) 0.130(13) -0.015(7) 0.011(10) -0.007(7)
C24 0.091(10) 0.139(13) 0.130(13) -0.060(10) -0.068(9) 0.052(9)
C25 0.080(8) 0.080(8) 0.083(8) -0.052(7) -0.002(6) 0.001(6)
C26 0.056(6) 0.048(5) 0.071(7) -0.016(5) -0.010(5) 0.000(4)
C27 0.062(6) 0.043(5) 0.072(7) -0.022(5) -0.028(5) -0.008(4)
C28 0.136(7) 0.112(7) 0.135(7) -0.012(6) -0.061(6) -0.016(6)
C29 0.122(7) 0.124(7) 0.102(7) -0.007(6) -0.049(6) -0.004(6)
C30 0.097(6) 0.119(7) 0.114(7) 0.014(6) -0.044(6) -0.006(6)
C31 0.099(5) 0.085(5) 0.084(5) -0.012(4) -0.048(4) -0.008(4)
C32 0.088(6) 0.073(5) 0.069(5) -0.020(4) -0.046(4) -0.011(5)

loop_
_atom_type_symbol
_atom_type_description
_atom_type_scat_dispersion_real
_atom_type_scat_dispersion_imag
_atom_type_scat_source
C C 0.0033 0.0016 'International Tables Vol C Tables 4.2.6.8 and 6.1.1.4'
H H 0.0000 0.0000 'International Tables Vol C Tables 4.2.6.8 and 6.1.1.4'
N N 0.0061 0.0033 'International Tables Vol C Tables 4.2.6.8 and 6.1.1.4'
O O 0.0106 0.0060 'International Tables Vol C Tables 4.2.6.8 and 6.1.1.4'
Co Co 0.3494 0.9721 'International Tables Vol C Tables 4.2.6.8 and 6.1.1.4'
Tb Tb -0.1723 4.1537 'International Tables Vol C Tables 4.2.6.8 and 6.1.1.4'

loop_
_geom_angle_atom_site_label_1
_geom_angle_atom_site_label_2
_geom_angle_atom_site_label_3
_geom_angle
_geom_angle_site_symmetry_1
_geom_angle_site_symmetry_3
O3 Co1 N1 88.4(3) . .
O3 Co1 O1 172.2(2) . .
N1 Co1 O1 95.1(3) . .
O3 Co1 O6 87.6(2) . .
N1 Co1 O6 102.1(3) . .
O1 Co1 O6 84.9(2) . .
O3 Co1 O7 87.5(2) . .
N1 Co1 O7 175.4(3) . .
O1 Co1 O7 89.2(2) . .
O6 Co1 O7 79.8(2) . .
O3 Co1 N3 93.2(3) . .
N1 Co1 N3 90.8(3) . .
O1 Co1 N3 93.7(3) . .
O6 Co1 N3 167.0(3) . .
O7 Co1 N3 87.3(3) . .
O3 Co1 Tb2 51.12(16) . .
N1 Co1 Tb2 125.3(2) . .
O1 Co1 Tb2 121.65(16) . .
O6 Co1 Tb2 50.08(15) . .
O7 Co1 Tb2 52.87(16) . .
N3 Co1 Tb2 121.8(2) . .
O3 Co1 Tb1 123.34(17) . .
N1 Co1 Tb1 135.9(2) . .
O1 Co1 Tb1 50.04(15) . .
O6 Co1 Tb1 55.50(16) . .
O7 Co1 Tb1 48.57(15) . .
N3 Co1 Tb1 114.3(2) . .
Tb2 Co1 Tb1 72.53(4) . .
O4 Tb1 O8 90.8(2) . .
O4 Tb1 O12 91.22(17) . .
O8 Tb1 O12 135.97(18) . .
O4 Tb1 O7 151.73(17) . .
O8 Tb1 O7 86.0(2) . .
O12 Tb1 O7 72.30(17) . .
O4 Tb1 O12 73.29(17) . 2_457
O8 Tb1 O12 70.22(18) . 2_457
O12 Tb1 O12 68.4(2) . 2_457
O7 Tb1 O12 79.22(17) . 2_457
O4 Tb1 O1 138.09(18) . .
O8 Tb1 O1 74.5(2) . .
O12 Tb1 O1 126.67(18) . .
O7 Tb1 O1 67.65(18) . .
O12 Tb1 O1 132.63(18) 2_457 .
O4 Tb1 N2 73.5(2) . .
O8 Tb1 N2 140.4(2) . .
O12 Tb1 N2 81.61(19) . .
O7 Tb1 N2 124.4(2) . .
O12 Tb1 N2 134.09(19) 2_457 .
O1 Tb1 N2 93.1(2) . .
O4 Tb1 O6 136.75(17) . .
O8 Tb1 O6 130.65(18) . .
O12 Tb1 O6 68.46(16) . .
O7 Tb1 O6 58.70(16) . .
O12 Tb1 O6 126.57(16) 2_457 .
O1 Tb1 O6 61.17(18) . .
N2 Tb1 O6 66.23(19) . .
O4 Tb1 O2 79.50(17) . .
O8 Tb1 O2 67.70(19) . .
O12 Tb1 O2 155.20(18) . .
O7 Tb1 O2 124.37(17) . .
O12 Tb1 O2 128.84(17) 2_457 .
O1 Tb1 O2 58.59(18) . .
N2 Tb1 O2 73.7(2) . .
O6 Tb1 O2 102.91(17) . .
O4 Tb1 Co1 170.57(12) . .
O8 Tb1 Co1 93.88(15) . .
O12 Tb1 Co1 91.12(12) . .
O7 Tb1 Co1 37.14(12) . .
O12 Tb1 Co1 116.03(12) 2_457 .
O1 Tb1 Co1 36.77(14) . .
N2 Tb1 Co1 97.82(16) . .
O6 Tb1 Co1 37.09(11) . .
O2 Tb1 Co1 94.69(13) . .
O4 Tb1 Tb2 128.65(13) . .
O8 Tb1 Tb2 126.48(15) . .
O12 Tb1 Tb2 37.66(12) . .
O7 Tb1 Tb2 41.52(12) . .
O12 Tb1 Tb2 86.69(12) 2_457 .
O1 Tb1 Tb2 89.78(14) . .
N2 Tb1 Tb2 90.03(16) . .
O6 Tb1 Tb2 40.08(11) . .
O2 Tb1 Tb2 142.54(12) . .
Co1 Tb1 Tb2 53.53(3) . .
O4 Tb1 Tb2 38.58(12) . 2_457
O8 Tb1 Tb2 69.58(14) . 2_457
O12 Tb1 Tb2 85.50(12) . 2_457
O7 Tb1 Tb2 115.36(12) . 2_457
O12 Tb1 Tb2 36.52(12) 2_457 2_457
O1 Tb1 Tb2 143.45(14) . 2_457
N2 Tb1 Tb2 110.29(15) . 2_457
O6 Tb1 Tb2 153.94(11) . 2_457
O2 Tb1 Tb2 100.47(13) . 2_457
Co1 Tb1 Tb2 150.80(3) . 2_457
Tb2 Tb1 Tb2 116.89(2) . 2_457
O12 Tb2 O9 82.13(19) . 2_457
O12 Tb2 O11 134.2(2) . .
O9 Tb2 O11 79.4(2) 2_457 .
O12 Tb2 O6 72.13(17) . .
O9 Tb2 O6 137.69(19) 2_457 .
O11 Tb2 O6 94.9(2) . .
O12 Tb2 O4 71.88(16) . 2_457
O9 Tb2 O4 73.11(19) 2_457 2_457
O11 Tb2 O4 138.6(2) . 2_457
O6 Tb2 O4 126.17(18) . 2_457
O12 Tb2 O3 128.29(18) . .
O9 Tb2 O3 149.6(2) 2_457 .
O11 Tb2 O3 78.4(2) . .
O6 Tb2 O3 65.12(18) . .
O4 Tb2 O3 112.03(19) 2_457 .
O12 Tb2 O5 136.02(19) . 2_457
O9 Tb2 O5 80.0(2) 2_457 2_457
O11 Tb2 O5 80.9(2) . 2_457
O6 Tb2 O5 140.95(19) . 2_457
O4 Tb2 O5 64.54(18) 2_457 2_457
O3 Tb2 O5 76.1(2) . 2_457
O12 Tb2 O10 81.33(19) . .
O9 Tb2 O10 69.6(2) 2_457 .
O11 Tb2 O10 52.9(2) . .
O6 Tb2 O10 73.72(19) . .
O4 Tb2 O10 136.4(2) 2_457 .
O3 Tb2 O10 111.6(2) . .
O5 Tb2 O10 127.7(2) 2_457 .
O12 Tb2 O7 70.27(17) . .
O9 Tb2 O7 139.99(19) 2_457 .
O11 Tb2 O7 140.5(2) . .
O6 Tb2 O7 59.71(17) . .
O4 Tb2 O7 71.12(17) 2_457 .
O3 Tb2 O7 63.81(18) . .
O5 Tb2 O7 99.94(19) 2_457 .
O10 Tb2 O7 130.67(18) . .
O12 Tb2 C32 107.9(3) . .
O9 Tb2 C32 73.8(3) 2_457 .
O11 Tb2 C32 26.4(3) . .
O6 Tb2 C32 82.7(2) . .
O4 Tb2 C32 146.6(2) 2_457 .
O3 Tb2 C32 94.4(3) . .
O5 Tb2 C32 105.1(3) 2_457 .
O10 Tb2 C32 26.6(3) . .
O7 Tb2 C32 141.5(2) . .
O12 Tb2 Co1 91.83(12) . .
O9 Tb2 Co1 173.70(15) 2_457 .
O11 Tb2 Co1 103.79(17) . .
O6 Tb2 Co1 37.32(12) . .
O4 Tb2 Co1 106.82(13) 2_457 .
O3 Tb2 Co1 36.56(13) . .
O5 Tb2 Co1 105.72(15) 2_457 .
O10 Tb2 Co1 107.84(15) . .
O7 Tb2 Co1 37.49(12) . .
C32 Tb2 Co1 106.6(2) . .
O12 Tb2 Tb1 37.97(12) . .
O9 Tb2 Tb1 120.09(15) 2_457 .
O11 Tb2 Tb1 137.19(17) . .
O6 Tb2 Tb1 44.07(13) . .
O4 Tb2 Tb1 83.91(12) 2_457 .
O3 Tb2 Tb1 90.32(13) . .
O5 Tb2 Tb1 136.50(16) 2_457 .
O10 Tb2 Tb1 95.76(15) . .
O7 Tb2 Tb1 38.93(11) . .
C32 Tb2 Tb1 117.1(2) . .
Co1 Tb2 Tb1 53.94(3) . .
C8 N1 C9 122.9(7) . .
C8 N1 Co1 126.7(7) . .
C9 N1 Co1 109.8(6) . .
C18 N2 C19 113.4(7) . .
C18 N2 Tb1 129.3(6) . .
C19 N2 Tb1 117.2(5) . .
C22 N3 Co1 106.4(5) . .
C22 N3 H3B 110.5 . .
Co1 N3 H3B 110.5 . .
C22 N3 H3A 110.5 . .
Co1 N3 H3A 110.5 . .
H3B N3 H3A 108.6 . .
O14 N4 O15 125.3(16) . .
O14 N4 O13 116.5(15) . .
O15 N4 O13 117.8(15) . .
C2 O1 Co1 124.6(5) . .
C2 O1 Tb1 125.7(5) . .
Co1 O1 Tb1 93.2(2) . .
C3 O2 C7 116.5(7) . .
C3 O2 Tb1 113.6(5) . .
C7 O2 Tb1 129.8(5) . .
C10 O3 Co1 108.0(5) . .
C10 O3 Tb2 123.8(5) . .
Co1 O3 Tb2 92.3(2) . .
C12 O4 Tb1 131.9(5) . .
C12 O4 Tb2 121.0(5) . 2_457
Tb1 O4 Tb2 105.00(18) . 2_457
C13 O5 C17 117.2(7) . .
C13 O5 Tb2 121.5(5) . 2_457
C17 O5 Tb2 121.1(6) . 2_457
C20 O6 Co1 122.3(5) . .
C20 O6 Tb2 134.8(5) . .
Co1 O6 Tb2 92.6(2) . .
C20 O6 Tb1 112.0(5) . .
Co1 O6 Tb1 87.4(2) . .
Tb2 O6 Tb1 95.85(17) . .
C21 O7 Co1 110.2(5) . .
C21 O7 Tb1 130.1(5) . .
Co1 O7 Tb1 94.29(19) . .
C21 O7 Tb2 122.5(5) . .
Co1 O7 Tb2 89.6(2) . .
Tb1 O7 Tb2 99.56(17) . .
C27 O8 Tb1 129.2(6) . .
C27 O9 Tb2 128.5(5) . 2_457
C32 O10 Tb2 90.3(6) . .
C32 O11 Tb2 95.2(6) . .
Tb2 O12 Tb1 104.37(18) . .
Tb2 O12 Tb1 106.24(19) . 2_457
Tb1 O12 Tb1 111.6(2) . 2_457
Tb2 O12 H12 110.9 . .
Tb1 O12 H12 110.9 . .
Tb1 O12 H12 112.5 2_457 .
C2 C1 C8 124.0(8) . .
C2 C1 C6 118.4(9) . .
C8 C1 C6 117.3(9) . .
O1 C2 C1 123.2(8) . .
O1 C2 C3 117.7(8) . .
C1 C2 C3 119.1(8) . .
O2 C3 C4 124.9(9) . .
O2 C3 C2 113.8(7) . .
C4 C3 C2 121.3(9) . .
C3 C4 C5 118.3(10) . .
C3 C4 H4A 120.8 . .
C5 C4 H4A 120.8 . .
C6 C5 C4 121.5(10) . .
C6 C5 H5A 119.3 . .
C4 C5 H5A 119.3 . .
C5 C6 C1 121.1(10) . .
C5 C6 H6A 119.5 . .
C1 C6 H6A 119.5 . .
O2 C7 H7A 109.5 . .
O2 C7 H7B 109.5 . .
H7A C7 H7B 109.5 . .
O2 C7 H7C 109.5 . .
H7A C7 H7C 109.5 . .
H7B C7 H7C 109.5 . .
N1 C8 C1 124.1(8) . .
N1 C8 H8A 117.9 . .
C1 C8 H8A 117.9 . .
N1 C9 C10 105.0(7) . .
N1 C9 H9A 110.7 . .
C10 C9 H9A 110.7 . .
N1 C9 H9B 110.7 . .
C10 C9 H9B 110.7 . .
H9A C9 H9B 108.8 . .
O3 C10 C9 109.1(8) . .
O3 C10 H10A 109.9 . .
C9 C10 H10A 109.9 . .
O3 C10 H10B 109.9 . .
C9 C10 H10B 109.9 . .
H10A C10 H10B 108.3 . .
C12 C11 C16 119.6(9) . .
C12 C11 C18 123.8(7) . .
C16 C11 C18 116.4(8) . .
O4 C12 C11 124.4(8) . .
O4 C12 C13 118.4(7) . .
C11 C12 C13 117.1(7) . .
O5 C13 C14 124.8(8) . .
O5 C13 C12 114.1(7) . .
C14 C13 C12 121.0(8) . .
C15 C14 C13 120.6(9) . .
C15 C14 H14A 119.7 . .
C13 C14 H14A 119.7 . .
C16 C15 C14 120.1(8) . .
C16 C15 H15A 120.0 . .
C14 C15 H15A 120.0 . .
C15 C16 C11 121.4(9) . .
C15 C16 H16A 119.3 . .
C11 C16 H16A 119.3 . .
O5 C17 H17A 109.5 . .
O5 C17 H17B 109.5 . .
H17A C17 H17B 109.5 . .
O5 C17 H17C 109.5 . .
H17A C17 H17C 109.5 . .
H17B C17 H17C 109.5 . .
N2 C18 C11 125.5(8) . .
N2 C18 H18A 117.2 . .
C11 C18 H18A 117.2 . .
N2 C19 C20 110.7(7) . .
N2 C19 H19A 109.5 . .
C20 C19 H19A 109.5 . .
N2 C19 H19B 109.5 . .
C20 C19 H19B 109.5 . .
H19A C19 H19B 108.1 . .
O6 C20 C19 109.4(7) . .
O6 C20 H20A 109.8 . .
C19 C20 H20A 109.8 . .
O6 C20 H20B 109.8 . .
C19 C20 H20B 109.8 . .
H20A C20 H20B 108.2 . .
O7 C21 C22 107.6(7) . .
O7 C21 H21A 110.2 . .
C22 C21 H21A 110.2 . .
O7 C21 H21B 110.2 . .
C22 C21 H21B 110.2 . .
H21A C21 H21B 108.5 . .
N3 C22 C21 106.9(7) . .
N3 C22 H22A 110.3 . .
C21 C22 H22A 110.3 . .
N3 C22 H22B 110.3 . .
C21 C22 H22B 110.3 . .
H22A C22 H22B 108.6 . .
C26 C23 H23A 109.5 . .
C26 C23 H23B 109.5 . .
H23A C23 H23B 109.5 . .
C26 C23 H23C 109.5 . .
H23A C23 H23C 109.5 . .
H23B C23 H23C 109.5 . .
C26 C24 H24A 109.5 . .
C26 C24 H24B 109.5 . .
H24A C24 H24B 109.5 . .
C26 C24 H24C 109.5 . .
H24A C24 H24C 109.5 . .
H24B C24 H24C 109.5 . .
C26 C25 H25A 109.5 . .
C26 C25 H25B 109.5 . .
H25A C25 H25B 109.5 . .
C26 C25 H25C 109.5 . .
H25A C25 H25C 109.5 . .
H25B C25 H25C 109.5 . .
C24 C26 C23 112.1(12) . .
C24 C26 C25 109.2(10) . .
C23 C26 C25 110.8(11) . .
C24 C26 C27 104.9(9) . .
C23 C26 C27 110.3(9) . .
C25 C26 C27 109.4(9) . .
O8 C27 O9 126.6(8) . .
O8 C27 C26 117.2(9) . .
O9 C27 C26 116.2(8) . .
C31 C28 H28A 109.5 . .
C31 C28 H28B 109.5 . .
H28A C28 H28B 109.5 . .
C31 C28 H28C 109.5 . .
H28A C28 H28C 109.5 . .
H28B C28 H28C 109.5 . .
C31 C29 H29A 109.5 . .
C31 C29 H29B 109.5 . .
H29A C29 H29B 109.5 . .
C31 C29 H29C 109.5 . .
H29A C29 H29C 109.5 . .
H29B C29 H29C 109.5 . .
C31 C30 H30A 109.5 . .
C31 C30 H30B 109.5 . .
H30A C30 H30B 109.5 . .
C31 C30 H30C 109.5 . .
H30A C30 H30C 109.5 . .
H30B C30 H30C 109.5 . .
C28 C31 C29 107.9(13) . .
C28 C31 C30 106.1(12) . .
C29 C31 C30 109.9(12) . .
C28 C31 C32 110.9(11) . .
C29 C31 C32 110.5(11) . .
C30 C31 C32 111.4(12) . .
O10 C32 O11 121.3(10) . .
O10 C32 C31 120.1(11) . .
O11 C32 C31 118.6(11) . .
O10 C32 Tb2 63.1(5) . .
O11 C32 Tb2 58.4(5) . .
C31 C32 Tb2 175.2(9) . .

loop_
_geom_bond_atom_site_label_1
_geom_bond_atom_site_label_2
_geom_bond_distance
_geom_bond_site_symmetry_2
Co1 O3 1.877(6) .
Co1 N1 1.880(7) .
Co1 O1 1.897(6) .
Co1 O6 1.911(5) .
Co1 O7 1.916(5) .
Co1 N3 1.944(7) .
Co1 Tb2 3.1484(16) .
Co1 Tb1 3.1648(15) .
Tb1 O4 2.335(5) .
Tb1 O8 2.342(6) .
Tb1 O12 2.372(5) .
Tb1 O7 2.380(5) .
Tb1 O12 2.395(5) 2_457
Tb1 O1 2.430(5) .
Tb1 N2 2.493(6) .
Tb1 O6 2.611(5) .
Tb1 O2 2.820(6) .
Tb1 Tb2 3.7346(17) .
Tb1 Tb2 3.7997(17) 2_457
Tb2 O12 2.355(5) .
Tb2 O9 2.389(6) 2_457
Tb2 O11 2.397(7) .
Tb2 O6 2.417(5) .
Tb2 O4 2.453(5) 2_457
Tb2 O3 2.453(5) .
Tb2 O5 2.471(6) 2_457
Tb2 O10 2.499(6) .
Tb2 O7 2.510(5) .
Tb2 C32 2.802(11) .
N1 C8 1.280(11) .
N1 C9 1.464(11) .
N2 C18 1.267(11) .
N2 C19 1.478(11) .
N3 C22 1.474(12) .
N3 H3B 0.9000 .
N3 H3A 0.9000 .
N4 O14 1.177(15) .
N4 O15 1.197(14) .
N4 O13 1.259(14) .
O1 C2 1.325(9) .
O2 C3 1.379(10) .
O2 C7 1.438(10) .
O3 C10 1.451(11) .
O4 C12 1.333(9) .
O4 Tb2 2.453(5) 2_457
O5 C13 1.368(10) .
O5 C17 1.440(11) .
O5 Tb2 2.471(6) 2_457
O6 C20 1.438(9) .
O7 C21 1.429(9) .
O8 C27 1.219(11) .
O9 C27 1.284(11) .
O9 Tb2 2.389(6) 2_457
O10 C32 1.254(13) .
O11 C32 1.252(13) .
O12 Tb1 2.395(5) 2_457
O12 H12 0.8488 .
C1 C2 1.407(12) .
C1 C8 1.430(13) .
C1 C6 1.430(13) .
C2 C3 1.414(12) .
C3 C4 1.382(12) .
C4 C5 1.419(15) .
C4 H4A 0.9300 .
C5 C6 1.340(16) .
C5 H5A 0.9300 .
C6 H6A 0.9300 .
C7 H7A 0.9600 .
C7 H7B 0.9600 .
C7 H7C 0.9600 .
C8 H8A 0.9300 .
C9 C10 1.506(13) .
C9 H9A 0.9700 .
C9 H9B 0.9700 .
C10 H10A 0.9700 .
C10 H10B 0.9700 .
C11 C12 1.407(12) .
C11 C16 1.417(11) .
C11 C18 1.486(13) .
C12 C13 1.434(12) .
C13 C14 1.385(11) .
C14 C15 1.371(14) .
C14 H14A 0.9300 .
C15 C16 1.366(14) .
C15 H15A 0.9300 .
C16 H16A 0.9300 .
C17 H17A 0.9600 .
C17 H17B 0.9600 .
C17 H17C 0.9600 .
C18 H18A 0.9300 .
C19 C20 1.486(12) .
C19 H19A 0.9700 .
C19 H19B 0.9700 .
C20 H20A 0.9700 .
C20 H20B 0.9700 .
C21 C22 1.526(12) .
C21 H21A 0.9700 .
C21 H21B 0.9700 .
C22 H22A 0.9700 .
C22 H22B 0.9700 .
C23 C26 1.500(15) .
C23 H23A 0.9600 .
C23 H23B 0.9600 .
C23 H23C 0.9600 .
C24 C26 1.495(17) .
C24 H24A 0.9600 .
C24 H24B 0.9600 .
C24 H24C 0.9600 .
C25 C26 1.521(15) .
C25 H25A 0.9600 .
C25 H25B 0.9600 .
C25 H25C 0.9600 .
C26 C27 1.566(12) .
C28 C31 1.481(19) .
C28 H28A 0.9600 .
C28 H28B 0.9600 .
C28 H28C 0.9600 .
C29 C31 1.497(18) .
C29 H29A 0.9600 .
C29 H29B 0.9600 .
C29 H29C 0.9600 .
C30 C31 1.515(18) .
C30 H30A 0.9600 .
C30 H30B 0.9600 .
C30 H30C 0.9600 .
C31 C32 1.537(16) .

loop_
_platon_squeeze_void_nr
_platon_squeeze_void_average_x
_platon_squeeze_void_average_y
_platon_squeeze_void_average_z
_platon_squeeze_void_volume
_platon_squeeze_void_count_electrons
1 0.000 0.500 0.500 354.0 16.5
2 0.455 0.519 0.147 6.6 0.5
3 0.544 0.481 0.853 6.8 0.5
